data_2208298
loop_
_publ_author_name
'Bolte, Michael'

_publ_section_title
;
 \m-Oxalato-bis[chlorotripyridinecobalt(II)] pyridine disolvate
;
_journal_coeditor_code CV2005
_journal_issue 3
_journal_name_full 'Acta Crystallographica Section E'
_journal_page_first m597
_journal_page_last m598
_journal_paper_doi 10.1107/S1600536806006301
_journal_volume 62
_journal_year 2006
_chemical_formula_iupac '[Co2 (C2 O4) Cl2 (C5 H5 N)6], C5 H5 N'
_chemical_formula_moiety 'C32 H30 Cl2 Co2 N6 O4, 2C5 H5 N'
_chemical_formula_sum 'C42 H40 Cl2 Co2 N8 O4'
_chemical_formula_weight 909.58
_chemical_name_systematic
;
\m-Oxalato-bis[chlorotripyridinecobalt(II)] pyridine disolvate
;
_space_group_IT_number 14
_symmetry_cell_setting monoclinic
_symmetry_space_group_name_Hall '-P 2yn'
_symmetry_space_group_name_H-M 'P 1 21/n 1'
_atom_sites_solution_hydrogens geom
_atom_sites_solution_primary direct
_atom_sites_solution_secondary difmap
_audit_creation_method SHELXL-97
_cell_angle_alpha 90.00
_cell_angle_beta 91.78(3)
_cell_angle_gamma 90.00
_cell_formula_units_Z 2
_cell_length_a 9.5335(19)
_cell_length_b 10.518(2)
_cell_length_c 21.205(4)
_cell_measurement_reflns_used 12780
_cell_measurement_temperature 173(2)
_cell_measurement_theta_max 25.3
_cell_measurement_theta_min 2.2
_cell_volume 2125.3(7)
_computing_cell_refinement X-AREA
_computing_data_collection 'X-AREA (Stoe & Cie, 2001)'
_computing_data_reduction X-AREA
_computing_molecular_graphics 'XP in SHELXTL-Plus (Sheldrick, 1991)'
_computing_publication_material 'SHELXL97 and PLATON (Spek, 2003)'
_computing_structure_refinement 'SHELXL97 (Sheldrick, 1997)'
_computing_structure_solution 'SHELXS97 (Sheldrick, 1990)'
_diffrn_ambient_temperature 173(2)
_diffrn_measured_fraction_theta_full 0.996
_diffrn_measured_fraction_theta_max 0.996
_diffrn_measurement_device_type 'Stoe IPDS-II two-circle'
_diffrn_measurement_method \w
_diffrn_radiation_monochromator graphite
_diffrn_radiation_source 'fine-focus sealed tube'
_diffrn_radiation_type MoK\a
_diffrn_radiation_wavelength 0.71073
_diffrn_reflns_av_R_equivalents 0.0888
_diffrn_reflns_av_sigmaI/netI 0.0560
_diffrn_reflns_limit_h_max 11
_diffrn_reflns_limit_h_min -11
_diffrn_reflns_limit_k_max 12
_diffrn_reflns_limit_k_min -12
_diffrn_reflns_limit_l_max 25
_diffrn_reflns_limit_l_min -23
_diffrn_reflns_number 24340
_diffrn_reflns_theta_full 25.42
_diffrn_reflns_theta_max 25.42
_diffrn_reflns_theta_min 2.16
_diffrn_standards_decay_% 0
_diffrn_standards_interval_time 0
_diffrn_standards_number 0
_exptl_absorpt_coefficient_mu 0.957
_exptl_absorpt_correction_T_max 0.8938
_exptl_absorpt_correction_T_min 0.7754
_exptl_absorpt_correction_type empirical
_exptl_absorpt_process_details '(MULABS; Spek, 2003; Blessing, 1995)'
_exptl_crystal_colour colourless
_exptl_crystal_density_diffrn 1.421
_exptl_crystal_density_method 'not measured'
_exptl_crystal_description plate
_exptl_crystal_F_000 936
_exptl_crystal_size_max 0.28
_exptl_crystal_size_mid 0.22
_exptl_crystal_size_min 0.12
_refine_diff_density_max 1.611
_refine_diff_density_min -0.616
_refine_ls_extinction_coef 0.014(2)
_refine_ls_extinction_expression Fc^*^=kFc[1+0.001xFc^2^\l^3^/sin(2\q)]^-1/4^
_refine_ls_extinction_method SHELXL97
_refine_ls_goodness_of_fit_ref 0.935
_refine_ls_hydrogen_treatment constr
_refine_ls_matrix_type full
_refine_ls_number_parameters 263
_refine_ls_number_reflns 3906
_refine_ls_number_restraints 0
_refine_ls_restrained_S_all 0.935
_refine_ls_R_factor_all 0.0890
_refine_ls_R_factor_gt 0.0628
_refine_ls_shift/su_max 0.000
_refine_ls_shift/su_mean 0.000
_refine_ls_structure_factor_coef Fsqd
_refine_ls_weighting_details 'calc w=1/[\s^2^(Fo^2^)+(0.1345P)^2^] where P=(Fo^2^+2Fc^2^)/3'
_refine_ls_weighting_scheme calc
_refine_ls_wR_factor_gt 0.1732
_refine_ls_wR_factor_ref 0.1897
_reflns_number_gt 2545
_reflns_number_total 3906
_reflns_threshold_expression I>2\s(I)
_cod_data_source_file cv2005.cif
_cod_data_source_block I
_cod_depositor_comments
;
The following automatic conversions were performed:
'_symmetry_cell_setting' value 'Monoclinic' changed to 'monoclinic'
according to '/home/saulius/struct/CIF-dictionaries/cif_core.dic'
dictionary named 'cif_core.dic' version 2.4.1 from 2010-06-29.

Automatic conversion script
Id: cif_fix_enum 1527 2010-12-29 10:47:43Z saulius 

The following automatic conversions were performed:

'_symmetry_cell_setting' value 'Monoclinic' changed to 'monoclinic'
according to /home/saulius/struct/CIF-dictionaries/cif_core.dic
dictionary named 'cif_core.dic' version 2.4.1 from 2010-06-29.

Automatic conversion script
Id: cif_fix_values 1715 2011-07-08 13:25:40Z adriana 
;
_cod_original_sg_symbol_H-M 'P 21/n'
_cod_database_code 2208298
_cod_database_fobs_code 2208298

loop_
_symmetry_equiv_pos_as_xyz
'x, y, z'
'-x+1/2, y+1/2, -z+1/2'
'-x, -y, -z'
'x-1/2, -y-1/2, z-1/2'

loop_
_atom_site_type_symbol
_atom_site_label
_atom_site_fract_x
_atom_site_fract_y
_atom_site_fract_z
_atom_site_U_iso_or_equiv
_atom_site_adp_type
_atom_site_calc_flag
_atom_site_refinement_flags
_atom_site_occupancy
Co Co1 0.64275(6) 0.63803(6) 0.91228(3) 0.0593(3) Uani d . 1
Cl Cl1 0.79203(15) 0.82402(14) 0.92068(8) 0.0859(5) Uani d . 1
C C1 0.4666(4) 0.4574(4) 0.9732(2) 0.0562(10) Uani d . 1
O O1 0.5081(3) 0.4780(3) 0.91827(15) 0.0598(7) Uani d . 1
O O2 0.3799(3) 0.3764(3) 0.98879(16) 0.0611(8) Uani d . 1
N N11 0.4508(4) 0.7524(4) 0.9128(2) 0.0632(10) Uani d . 1
C C12 0.4359(6) 0.8421(5) 0.9569(3) 0.0735(13) Uani d . 1
H H12 0.5133 0.8601 0.9848 0.088 Uiso calc R 1
C C13 0.3124(6) 0.9100(6) 0.9636(3) 0.0848(16) Uani d . 1
H H13 0.3058 0.9724 0.9957 0.102 Uiso calc R 1
C C14 0.2004(6) 0.8862(6) 0.9235(4) 0.0872(17) Uani d . 1
H H14 0.1154 0.9326 0.9267 0.105 Uiso calc R 1
C C15 0.2140(6) 0.7933(6) 0.8783(3) 0.0829(16) Uani d . 1
H H15 0.1379 0.7735 0.8501 0.100 Uiso calc R 1
C C16 0.3406(5) 0.7289(5) 0.8747(3) 0.0702(13) Uani d . 1
H H16 0.3488 0.6648 0.8435 0.084 Uiso calc R 1
N N21 0.8235(4) 0.5090(4) 0.91601(19) 0.0610(9) Uani d . 1
C C22 0.8332(5) 0.4107(5) 0.9551(2) 0.0661(12) Uani d . 1
H H22 0.7547 0.3914 0.9799 0.079 Uiso calc R 1
C C23 0.9511(5) 0.3347(5) 0.9619(3) 0.0717(13) Uani d . 1
H H23 0.9527 0.2650 0.9904 0.086 Uiso calc R 1
C C24 1.0661(5) 0.3617(5) 0.9266(3) 0.0728(13) Uani d . 1
H H24 1.1490 0.3118 0.9302 0.087 Uiso calc R 1
C C25 1.0567(5) 0.4643(5) 0.8855(3) 0.0691(13) Uani d . 1
H H25 1.1339 0.4861 0.8604 0.083 Uiso calc R 1
C C26 0.9349(5) 0.5343(5) 0.8815(3) 0.0657(12) Uani d . 1
H H26 0.9298 0.6037 0.8529 0.079 Uiso calc R 1
N N31 0.6328(4) 0.6246(4) 0.8107(2) 0.0633(10) Uani d . 1
C C32 0.6615(5) 0.7243(5) 0.7731(3) 0.0682(12) Uani d . 1
H H32 0.6881 0.8025 0.7923 0.082 Uiso calc R 1
C C33 0.6541(6) 0.7182(5) 0.7087(3) 0.0759(14) Uani d . 1
H H33 0.6759 0.7907 0.6842 0.091 Uiso calc R 1
C C34 0.6146(6) 0.6056(5) 0.6795(3) 0.0759(14) Uani d . 1
H H34 0.6081 0.5995 0.6348 0.091 Uiso calc R 1
C C35 0.5845(6) 0.5017(5) 0.7171(3) 0.0751(13) Uani d . 1
H H35 0.5580 0.4225 0.6988 0.090 Uiso calc R 1
C C36 0.5940(5) 0.5158(5) 0.7817(3) 0.0702(13) Uani d . 1
H H36 0.5719 0.4447 0.8072 0.084 Uiso calc R 1
N N41 0.1852(6) 0.5750(6) 0.7399(3) 0.1028(17) Uani d . 1
C C42 0.0728(6) 0.5103(6) 0.7167(3) 0.0805(15) Uani d . 1
H H42 0.0504 0.4312 0.7355 0.097 Uiso calc R 1
C C43 -0.0108(6) 0.5530(5) 0.6671(3) 0.0770(14) Uani d . 1
H H43 -0.0876 0.5037 0.6512 0.092 Uiso calc R 1
C C44 0.0201(6) 0.6697(6) 0.6409(3) 0.0797(15) Uani d . 1
H H44 -0.0359 0.7022 0.6068 0.096 Uiso calc R 1
C C45 0.1315(6) 0.7378(6) 0.6645(3) 0.0785(14) Uani d . 1
H H45 0.1535 0.8188 0.6476 0.094 Uiso calc R 1
C C46 0.2111(7) 0.6868(7) 0.7133(3) 0.0925(18) Uani d . 1
H H46 0.2895 0.7342 0.7291 0.111 Uiso calc R 1

loop_
_atom_site_aniso_label
_atom_site_aniso_U_11
_atom_site_aniso_U_22
_atom_site_aniso_U_33
_atom_site_aniso_U_12
_atom_site_aniso_U_13
_atom_site_aniso_U_23
Co1 0.0544(4) 0.0593(4) 0.0645(4) -0.0024(3) 0.0055(3) 0.0029(3)
Cl1 0.0758(8) 0.0801(9) 0.1025(11) 0.0027(6) 0.0142(7) 0.0123(7)
C1 0.047(2) 0.059(2) 0.062(3) 0.0032(18) -0.0036(19) -0.005(2)
O1 0.0603(16) 0.0622(17) 0.057(2) -0.0033(13) 0.0041(14) -0.0016(14)
O2 0.0540(16) 0.0597(17) 0.070(2) -0.0104(14) 0.0020(14) 0.0005(14)
N11 0.055(2) 0.060(2) 0.075(3) -0.0016(16) 0.0015(18) 0.0016(19)
C12 0.066(3) 0.068(3) 0.086(4) -0.005(2) 0.006(3) -0.005(3)
C13 0.074(3) 0.069(3) 0.113(5) 0.003(3) 0.020(3) -0.004(3)
C14 0.065(3) 0.075(3) 0.123(5) 0.010(3) 0.016(3) 0.010(3)
C15 0.064(3) 0.081(4) 0.104(5) 0.004(3) -0.001(3) 0.001(3)
C16 0.064(3) 0.064(3) 0.083(4) 0.000(2) -0.006(2) 0.004(2)
N21 0.0548(19) 0.064(2) 0.064(2) -0.0006(16) 0.0039(17) 0.0003(18)
C22 0.063(3) 0.071(3) 0.065(3) 0.006(2) 0.007(2) 0.004(2)
C23 0.064(3) 0.077(3) 0.074(3) 0.008(2) 0.003(2) 0.007(2)
C24 0.058(3) 0.082(3) 0.078(3) 0.008(2) -0.001(2) -0.009(3)
C25 0.054(2) 0.082(3) 0.071(3) -0.002(2) 0.009(2) 0.000(3)
C26 0.058(2) 0.068(3) 0.072(3) -0.002(2) 0.008(2) 0.001(2)
N31 0.063(2) 0.059(2) 0.068(3) 0.0009(17) 0.0068(18) 0.0012(18)
C32 0.072(3) 0.061(3) 0.072(3) 0.002(2) 0.003(2) 0.003(2)
C33 0.091(4) 0.072(3) 0.065(3) 0.004(3) 0.003(3) 0.009(2)
C34 0.075(3) 0.087(4) 0.065(3) 0.005(3) -0.003(2) -0.004(3)
C35 0.075(3) 0.075(3) 0.075(4) 0.000(3) 0.003(3) -0.007(3)
C36 0.070(3) 0.069(3) 0.072(3) 0.000(2) 0.010(2) 0.004(2)
N41 0.105(4) 0.106(4) 0.096(4) -0.020(3) -0.021(3) 0.030(3)
C42 0.080(3) 0.074(3) 0.087(4) -0.006(3) -0.001(3) 0.011(3)
C43 0.072(3) 0.079(3) 0.080(4) -0.002(3) 0.000(3) -0.006(3)
C44 0.074(3) 0.083(4) 0.082(4) 0.008(3) -0.002(3) 0.009(3)
C45 0.078(3) 0.074(3) 0.084(4) -0.001(3) 0.011(3) 0.009(3)
C46 0.085(4) 0.097(4) 0.095(5) -0.021(3) -0.009(3) 0.017(4)

loop_
_atom_type_symbol
_atom_type_description
_atom_type_scat_dispersion_real
_atom_type_scat_dispersion_imag
_atom_type_scat_source
C C 0.0033 0.0016 'International Tables Vol C Tables 4.2.6.8 and 6.1.1.4'
H H 0.0000 0.0000 'International Tables Vol C Tables 4.2.6.8 and 6.1.1.4'
Cl Cl 0.1484 0.1585 'International Tables Vol C Tables 4.2.6.8 and 6.1.1.4'
Co Co 0.3494 0.9721 'International Tables Vol C Tables 4.2.6.8 and 6.1.1.4'
N N 0.0061 0.0033 'International Tables Vol C Tables 4.2.6.8 and 6.1.1.4'
O O 0.0106 0.0060 'International Tables Vol C Tables 4.2.6.8 and 6.1.1.4'

loop_
_geom_angle_atom_site_label_1
_geom_angle_atom_site_label_2
_geom_angle_atom_site_label_3
_geom_angle_site_symmetry_1
_geom_angle_site_symmetry_3
_geom_angle
O2 Co1 O1 3_667 . 78.68(12)
O2 Co1 N31 3_667 . 168.52(13)
O1 Co1 N31 . . 90.00(14)
O2 Co1 N11 3_667 . 85.61(15)
O1 Co1 N11 . . 85.89(13)
N31 Co1 N11 . . 91.75(16)
O2 Co1 N21 3_667 . 91.37(14)
O1 Co1 N21 . . 89.04(13)
N31 Co1 N21 . . 90.31(15)
N11 Co1 N21 . . 174.52(15)
O2 Co1 Cl1 3_667 . 93.60(9)
O1 Co1 Cl1 . . 172.21(10)
N31 Co1 Cl1 . . 97.68(12)
N11 Co1 Cl1 . . 92.58(11)
N21 Co1 Cl1 . . 92.17(11)
O2 C1 O1 . . 126.6(4)
O2 C1 C1 . 3_667 117.2(5)
O1 C1 C1 . 3_667 116.1(5)
C1 O1 Co1 . . 113.6(3)
C1 O2 Co1 . 3_667 113.8(3)
C16 N11 C12 . . 117.2(4)
C16 N11 Co1 . . 122.6(3)
C12 N11 Co1 . . 119.8(3)
N11 C12 C13 . . 122.9(5)
N11 C12 H12 . . 118.6
C13 C12 H12 . . 118.6
C14 C13 C12 . . 119.4(6)
C14 C13 H13 . . 120.3
C12 C13 H13 . . 120.3
C13 C14 C15 . . 118.3(5)
C13 C14 H14 . . 120.9
C15 C14 H14 . . 120.9
C14 C15 C16 . . 119.1(6)
C14 C15 H15 . . 120.5
C16 C15 H15 . . 120.5
N11 C16 C15 . . 123.2(5)
N11 C16 H16 . . 118.4
C15 C16 H16 . . 118.4
C22 N21 C26 . . 117.2(4)
C22 N21 Co1 . . 123.0(3)
C26 N21 Co1 . . 119.6(3)
N21 C22 C23 . . 123.7(5)
N21 C22 H22 . . 118.1
C23 C22 H22 . . 118.1
C24 C23 C22 . . 118.9(5)
C24 C23 H23 . . 120.5
C22 C23 H23 . . 120.5
C23 C24 C25 . . 117.7(5)
C23 C24 H24 . . 121.2
C25 C24 H24 . . 121.2
C26 C25 C24 . . 119.5(5)
C26 C25 H25 . . 120.2
C24 C25 H25 . . 120.2
N21 C26 C25 . . 122.9(5)
N21 C26 H26 . . 118.5
C25 C26 H26 . . 118.5
C36 N31 C32 . . 116.6(5)
C36 N31 Co1 . . 121.0(3)
C32 N31 Co1 . . 122.4(3)
N31 C32 C33 . . 123.3(5)
N31 C32 H32 . . 118.3
C33 C32 H32 . . 118.3
C32 C33 C34 . . 119.5(5)
C32 C33 H33 . . 120.2
C34 C33 H33 . . 120.2
C33 C34 C35 . . 118.3(5)
C33 C34 H34 . . 120.8
C35 C34 H34 . . 120.8
C36 C35 C34 . . 118.6(5)
C36 C35 H35 . . 120.7
C34 C35 H35 . . 120.7
N31 C36 C35 . . 123.7(5)
N31 C36 H36 . . 118.2
C35 C36 H36 . . 118.2
C46 N41 C42 . . 116.5(5)
N41 C42 C43 . . 123.3(5)
N41 C42 H42 . . 118.3
C43 C42 H42 . . 118.3
C42 C43 C44 . . 118.1(5)
C42 C43 H43 . . 120.9
C44 C43 H43 . . 120.9
C45 C44 C43 . . 119.5(6)
C45 C44 H44 . . 120.2
C43 C44 H44 . . 120.2
C44 C45 C46 . . 118.5(5)
C44 C45 H45 . . 120.8
C46 C45 H45 . . 120.8
N41 C46 C45 . . 124.0(6)
N41 C46 H46 . . 118.0
C45 C46 H46 . . 118.0

loop_
_geom_bond_atom_site_label_1
_geom_bond_atom_site_label_2
_geom_bond_site_symmetry_2
_geom_bond_distance
_geom_bond_publ_flag
Co1 O2 3_667 2.121(3) y
Co1 O1 . 2.123(3) y
Co1 N31 . 2.157(4) y
Co1 N11 . 2.191(4) y
Co1 N21 . 2.193(4) y
Co1 Cl1 . 2.4224(17) y
C1 O2 . 1.239(5) ?
C1 O1 . 1.260(6) ?
C1 C1 3_667 1.567(9) ?
O2 Co1 3_667 2.121(3) ?
N11 C16 . 1.328(6) ?
N11 C12 . 1.338(7) ?
C12 C13 . 1.389(8) ?
C12 H12 . 0.9500 ?
C13 C14 . 1.367(9) ?
C13 H13 . 0.9500 ?
C14 C15 . 1.377(9) ?
C14 H14 . 0.9500 ?
C15 C16 . 1.388(7) ?
C15 H15 . 0.9500 ?
C16 H16 . 0.9500 ?
N21 C22 . 1.327(6) ?
N21 C26 . 1.335(6) ?
C22 C23 . 1.383(7) ?
C22 H22 . 0.9500 ?
C23 C24 . 1.376(7) ?
C23 H23 . 0.9500 ?
C24 C25 . 1.388(8) ?
C24 H24 . 0.9500 ?
C25 C26 . 1.376(7) ?
C25 H25 . 0.9500 ?
C26 H26 . 0.9500 ?
N31 C36 . 1.346(7) ?
N31 C32 . 1.351(6) ?
C32 C33 . 1.366(8) ?
C32 H32 . 0.9500 ?
C33 C34 . 1.383(8) ?
C33 H33 . 0.9500 ?
C34 C35 . 1.389(8) ?
C34 H34 . 0.9500 ?
C35 C36 . 1.378(8) ?
C35 H35 . 0.9500 ?
C36 H36 . 0.9500 ?
N41 C46 . 1.330(8) ?
N41 C42 . 1.350(8) ?
C42 C43 . 1.375(8) ?
C42 H42 . 0.9500 ?
C43 C44 . 1.382(8) ?
C43 H43 . 0.9500 ?
C44 C45 . 1.364(8) ?
C44 H44 . 0.9500 ?
C45 C46 . 1.373(9) ?
C45 H45 . 0.9500 ?
C46 H46 . 0.9500 ?

loop_
_geom_torsion_atom_site_label_1
_geom_torsion_atom_site_label_2
_geom_torsion_atom_site_label_3
_geom_torsion_atom_site_label_4
_geom_torsion_site_symmetry_1
_geom_torsion_site_symmetry_4
_geom_torsion
O2 C1 O1 Co1 . . 174.4(3)
C1 C1 O1 Co1 3_667 . -6.3(6)
O2 Co1 O1 C1 3_667 . 6.9(3)
N31 Co1 O1 C1 . . -171.2(3)
N11 Co1 O1 C1 . . -79.4(3)
N21 Co1 O1 C1 . . 98.5(3)
O1 C1 O2 Co1 . 3_667 173.9(3)
C1 C1 O2 Co1 3_667 3_667 -5.4(6)
O2 Co1 N11 C16 3_667 . -128.8(4)
O1 Co1 N11 C16 . . -49.9(4)
N31 Co1 N11 C16 . . 40.0(4)
Cl1 Co1 N11 C16 . . 137.7(4)
O2 Co1 N11 C12 3_667 . 44.4(4)
O1 Co1 N11 C12 . . 123.3(4)
N31 Co1 N11 C12 . . -146.8(4)
Cl1 Co1 N11 C12 . . -49.0(4)
C16 N11 C12 C13 . . -0.4(8)
Co1 N11 C12 C13 . . -174.0(4)
N11 C12 C13 C14 . . -0.6(9)
C12 C13 C14 C15 . . 1.2(9)
C13 C14 C15 C16 . . -0.8(9)
C12 N11 C16 C15 . . 0.7(8)
Co1 N11 C16 C15 . . 174.1(4)
C14 C15 C16 N11 . . -0.1(9)
O2 Co1 N21 C22 3_667 . 35.8(4)
O1 Co1 N21 C22 . . -42.8(4)
N31 Co1 N21 C22 . . -132.8(4)
Cl1 Co1 N21 C22 . . 129.5(4)
O2 Co1 N21 C26 3_667 . -138.6(4)
O1 Co1 N21 C26 . . 142.8(4)
N31 Co1 N21 C26 . . 52.8(4)
Cl1 Co1 N21 C26 . . -44.9(4)
C26 N21 C22 C23 . . 0.1(8)
Co1 N21 C22 C23 . . -174.4(4)
N21 C22 C23 C24 . . 0.4(9)
C22 C23 C24 C25 . . -0.4(8)
C23 C24 C25 C26 . . -0.1(8)
C22 N21 C26 C25 . . -0.7(8)
Co1 N21 C26 C25 . . 174.1(4)
C24 C25 C26 N21 . . 0.6(8)
O2 Co1 N31 C36 3_667 . -29.5(9)
O1 Co1 N31 C36 . . -20.1(4)
N11 Co1 N31 C36 . . -106.0(4)
N21 Co1 N31 C36 . . 68.9(4)
Cl1 Co1 N31 C36 . . 161.2(4)
O2 Co1 N31 C32 3_667 . 148.9(6)
O1 Co1 N31 C32 . . 158.3(4)
N11 Co1 N31 C32 . . 72.4(4)
N21 Co1 N31 C32 . . -112.7(4)
Cl1 Co1 N31 C32 . . -20.4(4)
C36 N31 C32 C33 . . -0.7(7)
Co1 N31 C32 C33 . . -179.1(4)
N31 C32 C33 C34 . . 0.5(8)
C32 C33 C34 C35 . . -0.4(8)
C33 C34 C35 C36 . . 0.7(8)
C32 N31 C36 C35 . . 1.0(7)
Co1 N31 C36 C35 . . 179.4(4)
C34 C35 C36 N31 . . -1.0(8)
C46 N41 C42 C43 . . 1.6(11)
N41 C42 C43 C44 . . -1.7(10)
C42 C43 C44 C45 . . 0.3(9)
C43 C44 C45 C46 . . 1.0(9)
C42 N41 C46 C45 . . -0.2(11)
C44 C45 C46 N41 . . -1.1(11)
